data_7212670
loop_
_publ_author_name
'Clemente-Juan, Juan M.'
'Coronado, Eugenio'
'M\'inguez Espallargas, Guillermo'
'Adams, Harry'
'Brammer, Lee'

_publ_section_title
;
 Effects of halogen bonding in ferromagnetic chains based on Co(ii)
 coordination polymers
;
_journal_issue 8
_journal_name_full CrystEngComm
_journal_page_first 2339
_journal_paper_doi 10.1039/c003078c
_journal_volume 12
_journal_year 2010
_chemical_formula_moiety 'C10 H6 Br4 Cl2 Co N2 '
_chemical_formula_sum 'C10 H6 Br4 Cl2 Co N2'
_chemical_formula_weight 603.64
_chemical_name_systematic
;
?
;
_space_group_IT_number 117
_symmetry_cell_setting tetragonal
_symmetry_space_group_name_Hall 'P -4 -2ab'
_symmetry_space_group_name_H-M 'P -4 b 2'
_atom_sites_solution_hydrogens geom
_atom_sites_solution_primary direct
_atom_sites_solution_secondary difmap
_audit_creation_method SHELXL-97
_cell_angle_alpha 90.00
_cell_angle_beta 90.00
_cell_angle_gamma 90.00
_cell_formula_units_Z 2
_cell_length_a 13.7871(10)
_cell_length_b 13.7871(10)
_cell_length_c 3.7439(6)
_cell_measurement_reflns_used 3888
_cell_measurement_temperature 150(2)
_cell_measurement_theta_max 54.873
_cell_measurement_theta_min 5.910
_cell_volume 711.66(14)
_computing_cell_refinement 'Bruker XSCANS'
_computing_data_collection 'Bruker XSCANS'
_computing_data_reduction 'Bruker SAINT'
_computing_molecular_graphics 'Bruker SHELXTL'
_computing_publication_material 'Bruker SHELXTL'
_computing_structure_refinement 'SHELXL-97 (Sheldrick, 1997)'
_computing_structure_solution 'SHELXS-97 (Sheldrick, 1990)'
_diffrn_ambient_temperature 150(2)
_diffrn_detector_area_resol_mean 100
_diffrn_measured_fraction_theta_full 0.998
_diffrn_measured_fraction_theta_max 0.998
_diffrn_measurement_device_type 'Bruker SMART 1000 CCD'
_diffrn_measurement_method '\w scans'
_diffrn_radiation_monochromator graphite
_diffrn_radiation_source 'fine-focus sealed tube'
_diffrn_radiation_type MoK\a
_diffrn_radiation_wavelength 0.71073
_diffrn_reflns_av_R_equivalents 0.0384
_diffrn_reflns_av_sigmaI/netI 0.0268
_diffrn_reflns_limit_h_max 17
_diffrn_reflns_limit_h_min -17
_diffrn_reflns_limit_k_max 17
_diffrn_reflns_limit_k_min -17
_diffrn_reflns_limit_l_max 4
_diffrn_reflns_limit_l_min -4
_diffrn_reflns_number 5844
_diffrn_reflns_theta_full 27.61
_diffrn_reflns_theta_max 27.61
_diffrn_reflns_theta_min 2.09
_diffrn_standards_decay_% 0
_diffrn_standards_number 0
_exptl_absorpt_coefficient_mu 12.794
_exptl_absorpt_correction_T_max 0.7839
_exptl_absorpt_correction_T_min 0.0688
_exptl_absorpt_correction_type multi-scan
_exptl_absorpt_process_details SADABS
_exptl_crystal_colour violet
_exptl_crystal_density_diffrn 2.817
_exptl_crystal_density_method 'not measured'
_exptl_crystal_description needle
_exptl_crystal_F_000 562
_exptl_crystal_size_max 0.45
_exptl_crystal_size_mid 0.12
_exptl_crystal_size_min 0.02
_refine_diff_density_max 0.752
_refine_diff_density_min -2.026
_refine_diff_density_rms 0.194
_refine_ls_abs_structure_details 'Flack H D (1983), Acta Cryst. A39, 876-881'
_refine_ls_abs_structure_Flack 0.06(3)
_refine_ls_extinction_method none
_refine_ls_goodness_of_fit_ref 1.129
_refine_ls_hydrogen_treatment constr
_refine_ls_matrix_type full
_refine_ls_number_parameters 46
_refine_ls_number_reflns 830
_refine_ls_number_restraints 0
_refine_ls_restrained_S_all 1.129
_refine_ls_R_factor_all 0.0310
_refine_ls_R_factor_gt 0.0288
_refine_ls_shift/su_max 0.000
_refine_ls_shift/su_mean 0.000
_refine_ls_structure_factor_coef Fsqd
_refine_ls_weighting_details 'calc w=1/[\s^2^(Fo^2^)+(0.0489P)^2^+3.9837P] where P=(Fo^2^+2Fc^2^)/3'
_refine_ls_weighting_scheme calc
_refine_ls_wR_factor_gt 0.0902
_refine_ls_wR_factor_ref 0.0918
_reflns_number_gt 795
_reflns_number_total 830
_reflns_threshold_expression >2sigma(I)
_cod_data_source_file c003078c.txt
_cod_data_source_block 2
_cod_depositor_comments
;
The following automatic conversions were performed:

'_symmetry_cell_setting' value 'Tetragonal' changed to 'tetragonal'
according to /home/saulius/struct/CIF-dictionaries/cif_core.dic
dictionary named 'cif_core.dic' version 2.4.2 from
2011-04-26.

'_exptl_absorpt_correction_type' value 'MULTI-SCAN'
changed to 'multi-scan' according to
/home/saulius/struct/CIF-dictionaries/cif_core.dic dictionary named
'cif_core.dic' version 2.4.2 from 2011-04-26.

Automatic conversion script
Id: cif_fix_values 1891 2012-01-12 08:04:46Z andrius 
;
_cod_original_sg_symbol_H-M P-4b2
_cod_database_code 7212670

loop_
_symmetry_equiv_pos_as_xyz
'x, y, z'
'-x, -y, z'
'y, -x, -z'
'-y, x, -z'
'x+1/2, -y+1/2, z'
'-x+1/2, y+1/2, z'
'y+1/2, x+1/2, -z'
'-y+1/2, -x+1/2, -z'

loop_
_atom_site_label
_atom_site_type_symbol
_atom_site_fract_x
_atom_site_fract_y
_atom_site_fract_z
_atom_site_U_iso_or_equiv
_atom_site_adp_type
_atom_site_occupancy
_atom_site_symmetry_multiplicity
_atom_site_calc_flag
_atom_site_refinement_flags
Co1 Co 1.0000 0.5000 1.0000 0.0256(5) Uani 1 4 d S
Cl1 Cl 0.91442(11) 0.58558(11) 1.5000 0.0198(5) Uani 1 2 d S
Br1 Br 0.86904(5) 0.10157(4) 0.70796(19) 0.0170(2) Uani 1 1 d .
N1 N 0.8874(4) 0.3874(4) 1.0000 0.0222(18) Uani 1 2 d S
C2 C 0.9073(5) 0.2966(5) 0.8854(19) 0.0206(15) Uani 1 1 d .
H2 H 0.9709 0.2816 0.8057 0.025 Uiso 1 1 calc R
C3 C 0.8371(5) 0.2254(5) 0.8817(16) 0.0149(12) Uani 1 1 d .
C4 C 0.7443(4) 0.2443(4) 1.0000 0.0173(17) Uani 1 2 d S
H4 H 0.6956 0.1956 1.0000 0.021 Uiso 1 2 calc SR

loop_
_atom_site_aniso_label
_atom_site_aniso_U_11
_atom_site_aniso_U_22
_atom_site_aniso_U_33
_atom_site_aniso_U_23
_atom_site_aniso_U_13
_atom_site_aniso_U_12
Co1 0.0224(6) 0.0224(6) 0.0320(11) 0.000 0.000 -0.0010(7)
Cl1 0.0135(6) 0.0135(6) 0.0324(12) -0.0039(7) -0.0039(7) 0.0012(7)
Br1 0.0177(3) 0.0138(3) 0.0196(3) -0.0022(2) 0.0026(2) 0.0006(2)
N1 0.015(2) 0.015(2) 0.036(5) 0.001(3) -0.001(3) 0.000(3)
C2 0.014(3) 0.019(3) 0.029(4) 0.004(3) 0.003(2) 0.006(3)
C3 0.019(3) 0.012(3) 0.014(3) 0.001(2) -0.002(2) 0.001(2)
C4 0.019(3) 0.019(3) 0.015(4) -0.001(3) 0.001(3) -0.009(3)

loop_
_atom_type_symbol
_atom_type_description
_atom_type_scat_dispersion_real
_atom_type_scat_dispersion_imag
_atom_type_scat_source
C C 0.0033 0.0016 'International Tables Vol C Tables 4.2.6.8 and 6.1.1.4'
H H 0.0000 0.0000 'International Tables Vol C Tables 4.2.6.8 and 6.1.1.4'
N N 0.0061 0.0033 'International Tables Vol C Tables 4.2.6.8 and 6.1.1.4'
Cl Cl 0.1484 0.1585 'International Tables Vol C Tables 4.2.6.8 and 6.1.1.4'
Co Co 0.3494 0.9721 'International Tables Vol C Tables 4.2.6.8 and 6.1.1.4'
Br Br -0.2901 2.4595 'International Tables Vol C Tables 4.2.6.8 and 6.1.1.4'

loop_
_geom_angle_atom_site_label_1
_geom_angle_atom_site_label_2
_geom_angle_atom_site_label_3
_geom_angle
_geom_angle_site_symmetry_1
_geom_angle_site_symmetry_3
N1 Co1 N1 180.0(2) . 2_765
N1 Co1 Cl1 90.0 . 2_765
N1 Co1 Cl1 90.0 2_765 2_765
N1 Co1 Cl1 90.0 . 2_764
N1 Co1 Cl1 90.0 2_765 2_764
Cl1 Co1 Cl1 96.57(7) 2_765 2_764
N1 Co1 Cl1 90.0 . .
N1 Co1 Cl1 90.0 2_765 .
Cl1 Co1 Cl1 83.43(7) 2_765 .
Cl1 Co1 Cl1 180.0 2_764 .
N1 Co1 Cl1 90.0 . 1_554
N1 Co1 Cl1 90.0 2_765 1_554
Cl1 Co1 Cl1 180.000(1) 2_765 1_554
Cl1 Co1 Cl1 83.43(7) 2_764 1_554
Cl1 Co1 Cl1 96.57(7) . 1_554
Co1 Cl1 Co1 96.57(7) 1_556 .
C2 N1 C2 118.5(8) 7_547 .
C2 N1 Co1 120.8(4) 7_547 .
C2 N1 Co1 120.8(4) . .
N1 C2 C3 121.4(7) . .
N1 C2 H2 119.3 . .
C3 C2 H2 119.3 . .
C2 C3 C4 120.9(6) . .
C2 C3 Br1 119.1(5) . .
C4 C3 Br1 120.0(5) . .
C3 C4 C3 117.0(8) 7_547 .
C3 C4 H4 121.5 7_547 .
C3 C4 H4 121.5 . .

loop_
_geom_bond_atom_site_label_1
_geom_bond_atom_site_label_2
_geom_bond_distance
_geom_bond_site_symmetry_2
Co1 N1 2.196(8) .
Co1 N1 2.196(8) 2_765
Co1 Cl1 2.5077(14) 2_765
Co1 Cl1 2.5077(14) 2_764
Co1 Cl1 2.5077(14) .
Co1 Cl1 2.5077(14) 1_554
Cl1 Co1 2.5077(14) 1_556
Br1 C3 1.879(7) .
N1 C2 1.351(8) 7_547
N1 C2 1.351(8) .
C2 C3 1.378(9) .
C2 H2 0.9500 .
C3 C4 1.379(8) .
C4 C3 1.379(8) 7_547
C4 H4 0.9500 .

loop_
_geom_torsion_atom_site_label_1
_geom_torsion_atom_site_label_2
_geom_torsion_atom_site_label_3
_geom_torsion_atom_site_label_4
_geom_torsion
_geom_torsion_site_symmetry_1
_geom_torsion_site_symmetry_4
N1 Co1 Cl1 Co1 90.0 . 1_556
N1 Co1 Cl1 Co1 -90.0 2_765 1_556
Cl1 Co1 Cl1 Co1 0.0 2_765 1_556
Cl1 Co1 Cl1 Co1 180.0 1_554 1_556
Cl1 Co1 N1 C2 110.0(3) 2_765 7_547
Cl1 Co1 N1 C2 -153.4(3) 2_764 7_547
Cl1 Co1 N1 C2 26.6(3) . 7_547
Cl1 Co1 N1 C2 -70.0(3) 1_554 7_547
Cl1 Co1 N1 C2 -70.0(3) 2_765 .
Cl1 Co1 N1 C2 26.6(3) 2_764 .
Cl1 Co1 N1 C2 -153.4(3) . .
Cl1 Co1 N1 C2 110.0(3) 1_554 .
C2 N1 C2 C3 0.4(4) 7_547 .
Co1 N1 C2 C3 -179.6(4) . .
N1 C2 C3 C4 -0.9(9) . .
N1 C2 C3 Br1 178.5(4) . .
C2 C3 C4 C3 0.4(4) . 7_547
Br1 C3 C4 C3 -178.9(5) . 7_547
